data_7235621
loop_
_publ_author_name
'Naveen, Naveen'
'Babu, Srinivasarao Arulananda'
'Kaur, Gurpreet'
'Aslam, Nayyar Ahmad'
'Karanam, Maheswararao'

_publ_section_title
;
 Glaser--Eglinton--Hay sp--sp coupling and macrocyclization: construction
 of a new class of polyether macrocycles having a 1,3-diyne unit
;
_journal_issue 36
_journal_name_full 'RSC Adv.'
_journal_page_first 18904
_journal_paper_doi 10.1039/C4RA02174F
_journal_volume 4
_journal_year 2014
_chemical_formula_moiety 'C22 H23 N O5'
_chemical_formula_sum 'C22 H23 N O5'
_chemical_formula_weight 381.41
_space_group_IT_number 14
_space_group_name_Hall '-P 2ybc'
_space_group_name_H-M_alt 'P 1 21/c 1'
_symmetry_cell_setting monoclinic
_symmetry_Int_Tables_number 14
_symmetry_space_group_name_Hall '-P 2ybc'
_symmetry_space_group_name_H-M 'P 1 21/c 1'
_atom_sites_solution_hydrogens geom
_audit_creation_date 2014-03-06T15:53:28-00:00
_audit_creation_method 'WinGX routine CIF_UPDATE'
_cell_angle_alpha 90
_cell_angle_beta 104.244(5)
_cell_angle_gamma 90
_cell_formula_units_Z 4
_cell_length_a 10.4541(10)
_cell_length_b 17.4437(17)
_cell_length_c 11.0894(10)
_cell_measurement_temperature 298(2)
_cell_volume 1960.1(3)
_computing_structure_refinement 'SHELXL-2013 (Sheldrick, 2013)'
_diffrn_ambient_temperature 298
_diffrn_measured_fraction_theta_full 0.984
_diffrn_measured_fraction_theta_max 0.996
_diffrn_measurement_device_type 'Bruker APEX-II CCD'
_diffrn_measurement_method '\f and \w scans'
_diffrn_radiation_monochromator graphite
_diffrn_radiation_type MoK\a
_diffrn_radiation_wavelength 0.71073
_diffrn_reflns_av_R_equivalents 0.0159
_diffrn_reflns_Laue_measured_fraction_full 0.984
_diffrn_reflns_Laue_measured_fraction_max 0.996
_diffrn_reflns_limit_h_max 12
_diffrn_reflns_limit_h_min -12
_diffrn_reflns_limit_k_max 20
_diffrn_reflns_limit_k_min -17
_diffrn_reflns_limit_l_max 13
_diffrn_reflns_limit_l_min -13
_diffrn_reflns_number 14425
_diffrn_reflns_point_group_measured_fraction_full 0.984
_diffrn_reflns_point_group_measured_fraction_max 0.996
_diffrn_reflns_theta_full 25.242
_diffrn_reflns_theta_max 25.125
_diffrn_reflns_theta_min 2.01
_diffrn_source 'fine-focus sealed tube'
_diffrn_standards_number 0
_exptl_absorpt_coefficient_mu 0.092
_exptl_absorpt_correction_T_max 0.7452
_exptl_absorpt_correction_T_min 0.6646
_exptl_absorpt_correction_type multi-scan
_exptl_absorpt_process_details
;
        SADABS-2008/1 (Bruker,2008) was used for absorption correction.
        wR2(int) was 0.0535 before and 0.0338 after correction.
        The Ratio of minimum to maximum transmission is 0.8918.
        The \l/2 correction factor is 0.0015.
;
_exptl_crystal_density_diffrn 1.293
_exptl_crystal_description block
_exptl_crystal_F_000 808
_exptl_crystal_size_max 0.3
_exptl_crystal_size_mid 0.2
_exptl_crystal_size_min 0.2
_refine_diff_density_max 0.534
_refine_diff_density_min -0.299
_refine_diff_density_rms 0.038
_refine_ls_extinction_method none
_refine_ls_goodness_of_fit_ref 1.067
_refine_ls_hydrogen_treatment constr
_refine_ls_matrix_type full
_refine_ls_number_parameters 265
_refine_ls_number_reflns 3493
_refine_ls_number_restraints 0
_refine_ls_restrained_S_all 1.067
_refine_ls_R_factor_all 0.0843
_refine_ls_R_factor_gt 0.0629
_refine_ls_shift/su_max 0
_refine_ls_shift/su_mean 0
_refine_ls_structure_factor_coef Fsqd
_refine_ls_weighting_details 'w=1/[\s^2^(Fo^2^)+(0.0781P)^2^+1.0033P] where P=(Fo^2^+2Fc^2^)/3'
_refine_ls_weighting_scheme calc
_refine_ls_wR_factor_gt 0.1675
_refine_ls_wR_factor_ref 0.1834
_reflns_number_gt 2536
_reflns_number_total 3493
_reflns_threshold_expression 'I > 2\s(I)'
_cod_data_source_file c4ra02174f2.cif
_cod_data_source_block sk_sci75_0m
_cod_original_sg_symbol_H-M 'P 21/c'
_cod_database_code 7235621

loop_
_symmetry_equiv_pos_as_xyz
'x, y, z'
'-x, y+1/2, -z+1/2'
'-x, -y, -z'
'x, -y-1/2, z-1/2'

loop_
_atom_site_label
_atom_site_type_symbol
_atom_site_fract_x
_atom_site_fract_y
_atom_site_fract_z
_atom_site_U_iso_or_equiv
_atom_site_adp_type
_atom_site_occupancy
_atom_site_calc_flag
_atom_site_disorder_assembly
_atom_site_disorder_group
O1 O 0.4066(2) 0.10882(13) 0.0916(2) 0.0844(6) Uani 1 d . .
O2A O 0.4636(4) 0.1274(2) 0.6303(3) 0.0515(8) Uani 0.5 d A 1
O2B O 0.4507(5) 0.0655(5) 0.6047(5) 0.1114(19) Uani 0.5 d A 2
O3 O 0.13276(17) 0.08161(11) 0.48455(16) 0.0639(5) Uani 1 d . .
O4 O 0.10310(18) 0.04586(10) 0.22737(16) 0.0636(5) Uani 1 d . .
O5 O 0.7281(2) 0.16918(18) 0.4105(2) 0.1066(9) Uani 1 d . .
N1 N 0.6749(3) 0.1824(2) 0.2809(3) 0.1103(11) Uani 1 d . .
C1 C 0.4667(3) 0.1792(2) 0.1333(3) 0.0820(9) Uani 1 d . .
H1A H 0.3992 0.2177 0.1314 0.098 Uiso 1 calc . .
H1B H 0.5203 0.1958 0.0782 0.098 Uiso 1 calc . .
C2 C 0.5515(3) 0.17196(18) 0.2633(3) 0.0749(8) Uani 1 d . .
C3 C 0.5175(3) 0.1523(2) 0.3761(3) 0.0862(10) Uani 1 d . .
H3 H 0.4336 0.1422 0.3868 0.103 Uiso 1 calc . .
C4 C 0.6298(3) 0.1513(2) 0.4622(3) 0.0809(9) Uani 1 d . .
C5 C 0.6701(3) 0.1321(3) 0.5959(3) 0.1022(13) Uani 1 d . .
H5A H 0.7479 0.0998 0.6102 0.123 Uiso 1 calc . .
H5B H 0.6948 0.1791 0.6425 0.123 Uiso 1 calc . .
C6 C 0.5716(4) 0.0938(3) 0.6440(4) 0.1233(17) Uani 1 d . .
H6AA H 0.5551 0.0439 0.6044 0.148 Uiso 0.5 calc A 1
H6AB H 0.6076 0.085 0.7323 0.148 Uiso 0.5 calc A 1
H6BC H 0.6201 0.0502 0.6867 0.148 Uiso 0.5 calc A 2
H6BD H 0.5619 0.1281 0.71 0.148 Uiso 0.5 calc A 2
C7A C 0.3660(15) 0.0832(4) 0.6724(14) 0.073(2) Uani 0.5 d A 1
H7AA H 0.3396 0.0402 0.6163 0.088 Uiso 0.5 calc A 1
H7AB H 0.4068 0.0625 0.754 0.088 Uiso 0.5 calc A 1
C7B C 0.3623(15) 0.0489(5) 0.6696(14) 0.073(2) Uani 0.5 d A 2
H7BA H 0.409 0.034 0.7531 0.088 Uiso 0.5 calc A 2
H7BB H 0.3106 0.0052 0.6314 0.088 Uiso 0.5 calc A 2
C8 C 0.2584(3) 0.12160(18) 0.6795(2) 0.0691(8) Uani 1 d . .
C9 C 0.2718(4) 0.1687(2) 0.7839(3) 0.0902(11) Uani 1 d . .
H9 H 0.3465 0.1636 0.8493 0.108 Uiso 1 calc . .
C10 C 0.1784(4) 0.2221(2) 0.7931(3) 0.0948(11) Uani 1 d . .
H10 H 0.1903 0.2532 0.8631 0.114 Uiso 1 calc . .
C11 C 0.0678(4) 0.22919(19) 0.6979(3) 0.0887(10) Uani 1 d . .
H11 H 0.0039 0.2652 0.7034 0.106 Uiso 1 calc . .
C12 C 0.0502(3) 0.18365(16) 0.5942(3) 0.0695(7) Uani 1 d . .
H12 H -0.0257 0.1889 0.5301 0.083 Uiso 1 calc . .
C13 C 0.1448(3) 0.12979(15) 0.5844(2) 0.0563(6) Uani 1 d . .
C14 C 0.0101(3) 0.08237(16) 0.3924(2) 0.0599(7) Uani 1 d . .
H14A H -0.004 0.1322 0.3524 0.072 Uiso 1 calc . .
H14B H -0.0622 0.0722 0.4307 0.072 Uiso 1 calc . .
C15 C 0.0154(3) 0.02215(15) 0.2991(2) 0.0607(7) Uani 1 d . .
H15A H 0.0457 -0.0258 0.3409 0.073 Uiso 1 calc . .
H15B H -0.0719 0.014 0.2454 0.073 Uiso 1 calc . .
C16 C 0.1354(2) -0.00541(15) 0.1470(2) 0.0568(6) Uani 1 d . .
C17 C 0.0823(3) -0.07811(17) 0.1258(3) 0.0745(8) Uani 1 d . .
H17 H 0.0186 -0.0948 0.1654 0.089 Uiso 1 calc . .
C18 C 0.1260(4) -0.1256(2) 0.0444(4) 0.1006(12) Uani 1 d . .
H18 H 0.0921 -0.1749 0.0295 0.121 Uiso 1 calc . .
C19 C 0.2195(5) -0.1001(3) -0.0144(3) 0.1034(13) Uani 1 d . .
H19 H 0.2479 -0.1322 -0.0695 0.124 Uiso 1 calc . .
C20 C 0.2710(4) -0.0278(2) 0.0076(3) 0.0877(10) Uani 1 d . .
H20 H 0.3349 -0.0115 -0.032 0.105 Uiso 1 calc . .
C21 C 0.2296(3) 0.02086(16) 0.0873(2) 0.0644(7) Uani 1 d . .
C22 C 0.2824(3) 0.10096(18) 0.1142(3) 0.0838(9) Uani 1 d . .
H22A H 0.2221 0.1369 0.0626 0.101 Uiso 1 calc . .
H22B H 0.2874 0.1133 0.2006 0.101 Uiso 1 calc . .

loop_
_atom_site_aniso_label
_atom_site_aniso_U_11
_atom_site_aniso_U_22
_atom_site_aniso_U_33
_atom_site_aniso_U_23
_atom_site_aniso_U_13
_atom_site_aniso_U_12
O1 0.0729(13) 0.1024(17) 0.0781(14) -0.0138(12) 0.0192(11) -0.0066(12)
O2A 0.053(2) 0.0461(19) 0.054(2) 0.0042(16) 0.0119(16) 0.0174(17)
O2B 0.066(3) 0.194(7) 0.069(3) 0.018(4) 0.009(2) 0.002(4)
O3 0.0571(10) 0.0753(12) 0.0549(10) -0.0019(9) 0.0051(8) 0.0054(9)
O4 0.0776(12) 0.0610(11) 0.0558(10) -0.0019(8) 0.0236(9) -0.0167(9)
O5 0.0622(13) 0.178(3) 0.0738(15) -0.0051(15) 0.0051(11) -0.0005(14)
N1 0.081(2) 0.168(3) 0.0793(19) -0.002(2) 0.0144(15) -0.017(2)
C1 0.080(2) 0.101(2) 0.0614(18) 0.0041(16) 0.0097(15) -0.0101(18)
C2 0.0691(19) 0.080(2) 0.0728(19) -0.0070(15) 0.0117(15) 0.0034(15)
C3 0.0586(17) 0.128(3) 0.0672(19) 0.0032(18) 0.0059(15) 0.0156(17)
C4 0.0603(17) 0.109(3) 0.0687(18) -0.0112(17) 0.0077(15) 0.0296(17)
C5 0.072(2) 0.156(4) 0.070(2) 0.003(2) 0.0019(16) 0.045(2)
C6 0.101(3) 0.164(4) 0.085(3) 0.048(3) -0.017(2) -0.023(3)
C7A 0.068(2) 0.080(7) 0.063(2) -0.008(6) 0.0015(17) 0.022(6)
C7B 0.068(2) 0.080(7) 0.063(2) -0.008(6) 0.0015(17) 0.022(6)
C8 0.0613(16) 0.092(2) 0.0536(15) 0.0071(14) 0.0135(12) -0.0105(15)
C9 0.085(2) 0.128(3) 0.0528(17) -0.0037(18) 0.0079(15) -0.025(2)
C10 0.126(3) 0.089(2) 0.071(2) -0.0181(18) 0.027(2) -0.016(2)
C11 0.124(3) 0.069(2) 0.073(2) -0.0058(16) 0.025(2) 0.0033(19)
C12 0.0852(19) 0.0584(16) 0.0624(16) 0.0066(13) 0.0132(14) 0.0026(14)
C13 0.0654(16) 0.0584(15) 0.0456(13) 0.0050(11) 0.0148(11) -0.0094(12)
C14 0.0596(15) 0.0661(16) 0.0521(14) 0.0095(12) 0.0099(11) -0.0002(12)
C15 0.0618(15) 0.0650(16) 0.0542(14) 0.0079(12) 0.0121(12) -0.0117(12)
C16 0.0630(15) 0.0612(15) 0.0397(12) 0.0046(11) 0.0002(11) -0.0024(12)
C17 0.086(2) 0.0687(18) 0.0600(16) -0.0078(14) 0.0009(14) -0.0110(15)
C18 0.125(3) 0.077(2) 0.085(2) -0.0248(19) -0.001(2) -0.007(2)
C19 0.131(3) 0.109(3) 0.066(2) -0.025(2) 0.015(2) 0.027(3)
C20 0.109(3) 0.096(3) 0.0585(17) 0.0028(17) 0.0214(17) 0.015(2)
C21 0.0728(17) 0.0730(18) 0.0457(13) 0.0071(12) 0.0114(12) 0.0097(14)
C22 0.094(2) 0.075(2) 0.096(2) 0.0082(17) 0.0475(19) -0.0090(17)

loop_
_atom_type_symbol
_atom_type_description
_atom_type_scat_dispersion_real
_atom_type_scat_dispersion_imag
_atom_type_scat_source
C C 0.0033 0.0016 'International Tables Vol C Tables 4.2.6.8 and 6.1.1.4'
H H 0 0 'International Tables Vol C Tables 4.2.6.8 and 6.1.1.4'
N N 0.0061 0.0033 'International Tables Vol C Tables 4.2.6.8 and 6.1.1.4'
O O 0.0106 0.006 'International Tables Vol C Tables 4.2.6.8 and 6.1.1.4'

loop_
_geom_angle_atom_site_label_1
_geom_angle_atom_site_label_2
_geom_angle_atom_site_label_3
_geom_angle
C22 O1 C1 112.9(2)
C6 O2A C7A 113.5(5)
C6 O2B C7B 129.3(7)
C13 O3 C14 117.4(2)
C16 O4 C15 118.33(19)
C4 O5 N1 108.7(2)
C2 N1 O5 105.2(3)
O1 C1 C2 110.7(3)
N1 C2 C3 111.3(3)
N1 C2 C1 118.3(3)
C3 C2 C1 130.4(3)
C4 C3 C2 105.6(3)
C3 C4 O5 109.2(3)
C3 C4 C5 135.5(3)
O5 C4 C5 115.2(3)
C6 C5 C4 115.2(3)
O2A C6 C5 116.4(4)
O2B C6 C5 139.7(4)
C8 C7A O2A 115.2(6)
O2B C7B C8 114.4(8)
C7A C8 C13 125.9(7)
C7A C8 C9 115.6(6)
C13 C8 C9 117.5(3)
C13 C8 C7B 118.1(5)
C9 C8 C7B 124.0(5)
C10 C9 C8 122.2(3)
C11 C10 C9 119.1(3)
C10 C11 C12 120.6(3)
C11 C12 C13 120.4(3)
O3 C13 C12 123.6(2)
O3 C13 C8 116.2(2)
C12 C13 C8 120.2(3)
O3 C14 C15 108.1(2)
O4 C15 C14 109.0(2)
O4 C16 C17 124.1(2)
O4 C16 C21 114.4(2)
C17 C16 C21 121.5(3)
C16 C17 C18 118.6(3)
C19 C18 C17 120.2(3)
C20 C19 C18 120.5(3)
C19 C20 C21 120.9(3)
C20 C21 C16 118.4(3)
C20 C21 C22 123.0(3)
C16 C21 C22 118.6(2)
O1 C22 C21 111.7(3)

loop_
_geom_bond_atom_site_label_1
_geom_bond_atom_site_label_2
_geom_bond_distance
O1 C22 1.389(4)
O1 C1 1.404(4)
O2A C6 1.248(6)
O2A C7A 1.446(16)
O2B C6 1.327(6)
O2B C7B 1.335(18)
O3 C13 1.371(3)
O3 C14 1.430(3)
O4 C16 1.362(3)
O4 C15 1.415(3)
O5 C4 1.331(4)
O5 N1 1.426(4)
N1 C2 1.269(4)
C1 C2 1.501(4)
C2 C3 1.424(4)
C3 C4 1.319(4)
C4 C5 1.476(5)
C5 C6 1.437(5)
C7A C8 1.328(14)
C7B C8 1.690(11)
C8 C13 1.388(4)
C8 C9 1.398(5)
C9 C10 1.371(5)
C10 C11 1.366(5)
C11 C12 1.372(4)
C12 C13 1.388(4)
C14 C15 1.485(4)
C16 C17 1.381(4)
C16 C21 1.393(4)
C17 C18 1.383(5)
C18 C19 1.376(6)
C19 C20 1.369(5)
C20 C21 1.369(4)
C21 C22 1.505(4)
